data_1572348
loop_
_publ_author_name
'Saito, Tomoya'
'Yoshida, Masaki'
'Segawa, Kaito'
'Saito, Daisuke'
'Takayama, Junichi'
'Hiura, Satoshi'
'Murayama, Akihiro'
'Lakshan, Nishshanka M.'
'Sameera, W. M. C.'
'Kobayashi, Atsushi'
'Kato, Masako'

_publ_section_title
;
 Thermo-responsive emission induced by different delocalized
 excited-states in isomorphous Pd(ii) and Pt(ii) one-dimensional chains.
;
_journal_issue 35
_journal_name_full 'Chemical science'
_journal_page_first 14497
_journal_page_last 14505
_journal_paper_doi 10.1039/d4sc04497e
_journal_volume 15
_journal_year 2024
_chemical_formula_moiety 'C13 H6 F2 K N3 O Pt'
_chemical_formula_sum 'C13 H8 F2 K N3 O Pt'
_chemical_formula_weight 494.41
_space_group_crystal_system monoclinic
_space_group_IT_number 14
_space_group_name_Hall '-P 2ybc'
_space_group_name_H-M_alt 'P 1 21/c 1'
_atom_sites_solution_hydrogens geom
_atom_sites_solution_primary dual
_audit_creation_date 2023-06-23
_audit_creation_method
;
Olex2 1.5
(compiled 2023.03.06 svn.rbb2c1857 for OlexSys, GUI svn.r6748)
;
_audit_update_record
;
2024-05-24 deposited with the CCDC.	2024-08-13 downloaded from the CCDC.
;
_cell_angle_alpha 90
_cell_angle_beta 94.869(3)
_cell_angle_gamma 90
_cell_formula_units_Z 4
_cell_length_a 19.8227(6)
_cell_length_b 10.2337(3)
_cell_length_c 6.6671(2)
_cell_measurement_reflns_used 4204
_cell_measurement_temperature 240
_cell_measurement_theta_max 75.1540
_cell_measurement_theta_min 4.2840
_cell_volume 1347.60(7)
_computing_cell_refinement 'CrysAlisPro 1.171.42.72a (Rigaku OD, 2022)'
_computing_data_collection 'CrysAlisPro 1.171.42.72a (Rigaku OD, 2022)'
_computing_data_reduction 'CrysAlisPro 1.171.42.72a (Rigaku OD, 2022)'
_computing_molecular_graphics 'Olex2 1.5 (Dolomanov et al., 2009)'
_computing_publication_material 'Olex2 1.5 (Dolomanov et al., 2009)'
_computing_structure_refinement 'SHELXL 2018/3 (Sheldrick, 2015)'
_computing_structure_solution 'SHELXT 2018/2 (Sheldrick, 2018)'
_diffrn_ambient_temperature 240
_diffrn_detector 'Hybrid Pixel Array Detector'
_diffrn_detector_area_resol_mean 10.0000
_diffrn_detector_type HyPix
_diffrn_measured_fraction_theta_full 0.989
_diffrn_measured_fraction_theta_max 0.989
_diffrn_measurement_details
;
List of Runs (angles in degrees, time in seconds):

  # Type    Start    End  Width  t~exp~   \w     \q     \k     \f   Frames
#--------------------------------------------------------------------------
  1  \w    -15.00  72.00   0.50    3.89    --   41.93 -80.00 113.00  174
  2  \w     61.00 138.00   0.50    6.68    --  108.01 -80.00 113.00  154
  3  \w    151.00 176.00   0.50    6.68    --  108.01  30.00 120.00   50
  4  \w    104.00 130.00   0.50    6.68    --  108.01  30.00 120.00   52
  5  \w     73.00 110.00   0.50    3.89    --   41.93 125.00 120.00   74
  6  \w     71.00  96.00   0.50    3.89    --   41.93 125.00 -60.00   50
  7  \w     77.00 102.00   0.50    3.89    --   41.93 125.00 -90.00   50
  8  \w     79.00 176.00   0.50    6.68    --  108.01  80.00-122.00  194
  9  \w     95.00 123.00   0.50    6.68    --  108.01 -77.00 -90.00   56
 10  \w     45.00  87.00   0.50    6.68    --  108.01 -77.00 -90.00   84
 11  \w     30.00  64.00   0.50    6.68    --  108.01 -30.00 -60.00   68
 12  \w     51.00  78.00   0.50    6.68    --  108.01 -45.00   0.00   54
 13  \w     35.00 108.00   0.50    6.68    --  108.01 -94.00 -30.00  146
 14  \w     31.00  56.00   0.50    6.68    --  108.01 -30.00 120.00   50
 15  \w     30.00  64.00   0.50    6.68    --  108.01 -30.00  90.00   68
 16  \w     36.00  69.00   0.50    6.68    --  108.01 -45.00  90.00   66
 17  \w     33.00  58.00   0.50    6.68    --  108.01 -45.00 150.00   50
 18  \w     30.00  62.00   0.50    6.68    --  108.01 -30.00 150.00   64
 19  \w     29.00  54.00   0.50    6.68    --  108.01 -30.00   0.00   50
 20  \w     33.00  59.00   0.50    6.68    --  108.01 -30.00-120.00   52
 21  \w     13.00 107.00   0.50    3.89    --   41.93  80.00-122.00  188
 22  \w    -54.00  -7.00   0.50    6.68    --  -84.50  30.00  90.00   94
 23  \w    -69.00 -44.00   0.50    3.89    --  -41.93 -37.00-120.00   50
 24  \w   -131.00-106.00   0.50    6.68    --  -84.50 -80.00 113.00   50
;
_diffrn_measurement_device 'four-circle diffractometer'
_diffrn_measurement_device_type 'XtaLAB Synergy, Single source at home/near, HyPix'
_diffrn_measurement_method '\w scans'
_diffrn_orient_matrix_type 'CrysAlisPro convention (1999,Acta A55,543-557)'
_diffrn_orient_matrix_UB_11 0.0107118000
_diffrn_orient_matrix_UB_12 -0.1281238000
_diffrn_orient_matrix_UB_13 -0.1144136000
_diffrn_orient_matrix_UB_21 0.0769866000
_diffrn_orient_matrix_UB_22 0.0112153000
_diffrn_orient_matrix_UB_23 0.0518985000
_diffrn_orient_matrix_UB_31 -0.0063205000
_diffrn_orient_matrix_UB_32 -0.0782152000
_diffrn_orient_matrix_UB_33 0.1949944000
_diffrn_radiation_monochromator mirror
_diffrn_radiation_probe x-ray
_diffrn_radiation_type 'Cu K\a'
_diffrn_radiation_wavelength 1.54184
_diffrn_reflns_av_R_equivalents 0.0254
_diffrn_reflns_av_unetI/netI 0.0241
_diffrn_reflns_Laue_measured_fraction_full 0.989
_diffrn_reflns_Laue_measured_fraction_max 0.989
_diffrn_reflns_limit_h_max 23
_diffrn_reflns_limit_h_min -23
_diffrn_reflns_limit_k_max 10
_diffrn_reflns_limit_k_min -12
_diffrn_reflns_limit_l_max 8
_diffrn_reflns_limit_l_min -5
_diffrn_reflns_number 7394
_diffrn_reflns_point_group_measured_fraction_full 0.989
_diffrn_reflns_point_group_measured_fraction_max 0.989
_diffrn_reflns_theta_full 67.684
_diffrn_reflns_theta_max 68.186
_diffrn_reflns_theta_min 4.477
_diffrn_source 'micro-focus sealed X-ray tube'
_diffrn_source_type 'PhotonJet (Cu) X-ray Source'
_exptl_absorpt_coefficient_mu 22.497
_exptl_absorpt_correction_T_max 0.931
_exptl_absorpt_correction_T_min 0.139
_exptl_absorpt_correction_type gaussian
_exptl_absorpt_process_details
;
CrysAlisPro 1.171.42.72a (Rigaku Oxford Diffraction, 2022)
Numerical absorption correction based on gaussian integration over
a multifaceted crystal model
Empirical absorption correction using spherical harmonics,
implemented in SCALE3 ABSPACK scaling algorithm.
;
_exptl_crystal_colour green
_exptl_crystal_colour_primary green
_exptl_crystal_density_diffrn 2.437
_exptl_crystal_description needle
_exptl_crystal_F_000 920
_exptl_crystal_size_max 0.292
_exptl_crystal_size_mid 0.03
_exptl_crystal_size_min 0.017
_refine_diff_density_max 1.949
_refine_diff_density_min -2.488
_refine_diff_density_rms 0.248
_refine_ls_extinction_method none
_refine_ls_goodness_of_fit_ref 1.130
_refine_ls_hydrogen_treatment constr
_refine_ls_matrix_type full
_refine_ls_number_parameters 185
_refine_ls_number_reflns 2435
_refine_ls_number_restraints 0
_refine_ls_restrained_S_all 1.130
_refine_ls_R_factor_all 0.0671
_refine_ls_R_factor_gt 0.0644
_refine_ls_shift/su_max 0.000
_refine_ls_shift/su_mean 0.000
_refine_ls_structure_factor_coef Fsqd
_refine_ls_weighting_details 'w=1/[\s^2^(Fo^2^)+(0.0191P)^2^+65.5661P] where P=(Fo^2^+2Fc^2^)/3'
_refine_ls_weighting_scheme calc
_refine_ls_wR_factor_gt 0.1452
_refine_ls_wR_factor_ref 0.1462
_reflns_Friedel_coverage 0.000
_reflns_number_gt 2216
_reflns_number_total 2435
_reflns_threshold_expression 'I > 2\s(I)'
_cod_data_source_file d4sc04497e2.cif
_cod_data_source_block Pt-dFppy_240K
_cod_depositor_comments 'Adding full bibliography for 1572345--1572356.cif.'
_cod_database_code 1572348
_shelx_shelxl_version_number 2018/3
_chemical_oxdiff_formula 'K Pt C13 H8 N3 O F2'
_chemical_oxdiff_usercomment 240K
_shelx_space_group_comment
;
The symmetry employed for this shelxl refinement is uniquely defined
by the following loop, which should always be used as a source of
symmetry information in preference to the above space-group names.
They are only intended as comments.
;
_shelx_estimated_absorpt_t_max 0.701
_shelx_estimated_absorpt_t_min 0.058
_olex2_refinement_description
;
1. Fixed Uiso
 At 1.2 times of:
  All C(H) groups
2. Others
 Sof(K1A)=Sof(O1A)=1-FVAR(1)
 Sof(K1)=Sof(O1)=FVAR(1)
3.a Aromatic/amide H refined with riding coordinates:
 C1(H1), C2(H2), C3(H3), C4(H4), C8(H8), C10(H10)
3.b Fitted hexagon refined as free rotating group:
 N1(C1,C2,C3,C4,C5), C11(C6,C7,C8,C9,C10)
;
_olex2_submission_special_instructions 'No special instructions were received'
_oxdiff_exptl_absorpt_empirical_details
;
Empirical correction (ABSPACK) includes:
- Absorption correction using spherical harmonics
- Frame scaling
;
_oxdiff_exptl_absorpt_empirical_full_max 1.645
_oxdiff_exptl_absorpt_empirical_full_min 0.671

loop_
_space_group_symop_operation_xyz
'x, y, z'
'-x, y+1/2, -z+1/2'
'-x, -y, -z'
'x, -y-1/2, z-1/2'

loop_
_atom_site_label
_atom_site_type_symbol
_atom_site_fract_x
_atom_site_fract_y
_atom_site_fract_z
_atom_site_U_iso_or_equiv
_atom_site_adp_type
_atom_site_occupancy
_atom_site_site_symmetry_order
_atom_site_calc_flag
_atom_site_refinement_flags_posn
_atom_site_refinement_flags_adp
_atom_site_refinement_flags_occupancy
_atom_site_disorder_assembly
_atom_site_disorder_group
Pt1 Pt 0.29738(3) 0.24710(6) 0.19936(9) 0.0302(2) Uani 1 1 d . . . . .
F1 F 0.0842(6) -0.0885(12) 0.147(2) 0.076(4) Uani 1 1 d . . . . .
F2 F 0.0371(6) 0.3593(12) 0.131(2) 0.073(3) Uani 1 1 d . . . . .
N1 N 0.2490(4) 0.4248(8) 0.1861(15) 0.040(3) Uani 1 1 d G . . . .
C1 C 0.2827(4) 0.5440(9) 0.1962(16) 0.045(4) Uani 1 1 d G . . . .
H1 H 0.330278 0.546137 0.209635 0.053 Uiso 1 1 calc R U . . .
C2 C 0.2461(6) 0.6600(7) 0.186(2) 0.062(5) Uani 1 1 d G . . . .
H2 H 0.268924 0.740597 0.193300 0.074 Uiso 1 1 calc R U . . .
C3 C 0.1757(6) 0.6568(9) 0.167(2) 0.069(6) Uani 1 1 d G . . . .
H3 H 0.150995 0.735279 0.160056 0.082 Uiso 1 1 calc R U . . .
C4 C 0.1420(4) 0.5376(12) 0.1566(19) 0.061(5) Uani 1 1 d G . . . .
H4 H 0.094419 0.535500 0.143148 0.074 Uiso 1 1 calc R U . . .
C5 C 0.1786(5) 0.4216(9) 0.1663(17) 0.045(4) Uani 1 1 d G . . . .
N2 N 0.4422(6) 0.3771(13) 0.234(2) 0.043(3) Uani 1 1 d . . . . .
N3 N 0.3588(8) -0.0339(14) 0.213(2) 0.049(4) Uani 1 1 d . . . . .
C11 C 0.1988(3) 0.1858(9) 0.1751(15) 0.030(3) Uani 1 1 d G . . . .
C6 C 0.1526(5) 0.2883(7) 0.1621(16) 0.037(3) Uani 1 1 d G . . . .
C7 C 0.0835(4) 0.2623(9) 0.1448(17) 0.045(4) Uani 1 1 d G . . . .
C8 C 0.0607(3) 0.1338(11) 0.1404(19) 0.052(5) Uani 1 1 d G . . . .
H8 H 0.013947 0.116262 0.128733 0.063 Uiso 1 1 calc R U . . .
C9 C 0.1069(5) 0.0314(8) 0.1534(19) 0.055(5) Uani 1 1 d G . . . .
C10 C 0.1759(4) 0.0573(8) 0.1707(17) 0.038(3) Uani 1 1 d G . . . .
H10 H 0.207172 -0.011947 0.179392 0.046 Uiso 1 1 calc R U . . .
C12 C 0.3910(8) 0.3273(15) 0.223(2) 0.035(3) Uani 1 1 d . . . . .
C13 C 0.3354(8) 0.0665(18) 0.211(2) 0.041(4) Uani 1 1 d . . . . .
K1 K 0.5045(4) 0.6173(7) 0.324(2) 0.049(4) Uani 0.50(2) 1 d . . P A 1
O1 O 0.4136(16) 0.770(3) 0.525(4) 0.051(7) Uani 0.50(2) 1 d . . P A 1
K1A K 0.5045(4) 0.6169(8) 0.176(2) 0.050(4) Uani 0.50(2) 1 d . . P A 2
O1A O 0.4121(15) 0.731(4) 0.432(4) 0.051(8) Uani 0.50(2) 1 d . . P A 2

loop_
_atom_site_aniso_label
_atom_site_aniso_U_11
_atom_site_aniso_U_22
_atom_site_aniso_U_33
_atom_site_aniso_U_23
_atom_site_aniso_U_13
_atom_site_aniso_U_12
Pt1 0.0319(3) 0.0319(3) 0.0268(3) -0.0002(2) 0.0028(2) 0.0010(2)
F1 0.048(6) 0.064(7) 0.113(10) -0.006(7) -0.010(7) -0.015(6)
F2 0.059(7) 0.067(8) 0.095(9) -0.008(7) 0.009(7) 0.018(6)
N1 0.031(7) 0.054(8) 0.033(7) 0.003(6) -0.006(5) 0.006(6)
C1 0.071(12) 0.026(7) 0.038(8) -0.002(7) 0.010(8) -0.001(7)
C2 0.069(13) 0.053(12) 0.059(12) -0.009(10) -0.012(10) 0.019(10)
C3 0.086(16) 0.046(11) 0.071(14) -0.002(10) -0.006(12) 0.020(11)
C4 0.075(14) 0.052(12) 0.058(12) 0.000(9) 0.013(10) 0.020(10)
C5 0.057(11) 0.050(10) 0.027(8) -0.003(7) 0.002(7) -0.001(8)
N2 0.022(7) 0.040(8) 0.068(9) -0.003(7) 0.005(6) -0.003(5)
N3 0.057(9) 0.033(8) 0.056(9) 0.000(7) 0.004(7) 0.006(7)
C11 0.030(7) 0.033(7) 0.026(7) 0.000(6) -0.002(5) 0.003(6)
C6 0.039(8) 0.045(9) 0.029(8) -0.004(6) 0.010(6) 0.001(7)
C7 0.024(7) 0.074(12) 0.035(8) -0.006(8) -0.003(6) 0.014(8)
C8 0.020(8) 0.075(13) 0.061(11) -0.006(10) -0.004(7) -0.003(8)
C9 0.045(10) 0.058(12) 0.062(12) 0.000(9) 0.003(9) -0.007(9)
C10 0.023(7) 0.050(9) 0.040(8) -0.002(7) -0.002(6) 0.000(6)
C12 0.048(10) 0.031(8) 0.028(7) 0.001(6) 0.008(6) 0.014(7)
C13 0.031(8) 0.059(11) 0.031(8) 0.002(7) -0.005(6) -0.011(8)
K1 0.052(5) 0.038(4) 0.056(9) -0.002(4) 0.001(4) -0.003(3)
O1 0.063(17) 0.058(19) 0.029(17) 0.002(13) -0.003(14) 0.002(13)
K1A 0.050(5) 0.044(4) 0.058(10) 0.002(4) 0.015(4) -0.003(3)
O1A 0.044(14) 0.08(2) 0.030(17) 0.011(15) 0.005(13) 0.002(14)

loop_
_atom_type_symbol
_atom_type_description
_atom_type_scat_dispersion_real
_atom_type_scat_dispersion_imag
_atom_type_scat_source
C C 0.0181 0.0091 'International Tables Vol C Tables 4.2.6.8 and 6.1.1.4'
H H 0.0000 0.0000 'International Tables Vol C Tables 4.2.6.8 and 6.1.1.4'
F F 0.0727 0.0534 'International Tables Vol C Tables 4.2.6.8 and 6.1.1.4'
K K 0.3868 1.0657 'International Tables Vol C Tables 4.2.6.8 and 6.1.1.4'
N N 0.0311 0.0180 'International Tables Vol C Tables 4.2.6.8 and 6.1.1.4'
O O 0.0492 0.0322 'International Tables Vol C Tables 4.2.6.8 and 6.1.1.4'
Pt Pt -4.5932 6.9264 'International Tables Vol C Tables 4.2.6.8 and 6.1.1.4'

loop_
_exptl_crystal_face_index_h
_exptl_crystal_face_index_k
_exptl_crystal_face_index_l
_exptl_crystal_face_perp_dist
13 -1 0 0.0133
1 7 0 0.0179
-13 1 0 0.0114
13 -1 0 0.0114
-2 -3 4 0.0722
0 -7 0 0.0042
0 7 0 0.0179
13 0 1 0.0076
-13 0 -1 0.0095

loop_
_geom_angle_atom_site_label_1
_geom_angle_atom_site_label_2
_geom_angle_atom_site_label_3
_geom_angle
_geom_angle_site_symmetry_1
_geom_angle_site_symmetry_3
_geom_angle_publ_flag
C11 Pt1 N1 80.1(4) . . ?
C12 Pt1 N1 93.8(5) . . ?
C12 Pt1 C11 173.9(5) . . ?
C13 Pt1 N1 174.4(5) . . ?
C13 Pt1 C11 94.2(5) . . ?
C13 Pt1 C12 91.8(6) . . ?
C1 N1 Pt1 123.6(5) . . ?
C1 N1 C5 120.0 . . ?
C5 N1 Pt1 116.4(5) . . ?
N1 C1 H1 120.0 . . ?
N1 C1 C2 120.0 . . ?
C2 C1 H1 120.0 . . ?
C1 C2 H2 120.0 . . ?
C3 C2 C1 120.0 . . ?
C3 C2 H2 120.0 . . ?
C2 C3 H3 120.0 . . ?
C4 C3 C2 120.0 . . ?
C4 C3 H3 120.0 . . ?
C3 C4 H4 120.0 . . ?
C5 C4 C3 120.0 . . ?
C5 C4 H4 120.0 . . ?
N1 C5 C6 111.9(7) . . ?
C4 C5 N1 120.0 . . ?
C4 C5 C6 128.1(7) . . ?
C12 N2 K1 142.0(12) . . ?
C12 N2 K1 85.0(10) . 2_645 ?
C12 N2 K1 107.9(12) . 3_666 ?
C12 N2 K1A 109.3(12) . 3_665 ?
C12 N2 K1A 84.8(10) . 2_645 ?
C12 N2 K1A 142.4(12) . . ?
K1 N2 K1 70.4(5) . 3_666 ?
K1 N2 K1 132.5(5) . 2_645 ?
K1 N2 K1 92.7(5) 2_645 3_666 ?
K1 N2 K1A 128.0(5) . 2_645 ?
K1 N2 K1A 74.7(4) 2_645 3_665 ?
K1 N2 K1A 19.6(2) 2_645 2_645 ?
K1 N2 K1A 89.7(5) . 3_665 ?
C13 N3 K1 84.7(11) . 2_645 ?
C13 N3 K1A 84.3(11) . 2_645 ?
K1 N3 K1A 18.0(2) 2_645 2_645 ?
C6 C11 Pt1 113.2(5) . . ?
C6 C11 C10 120.0 . . ?
C10 C11 Pt1 126.8(5) . . ?
C11 C6 C5 118.4(7) . . ?
C11 C6 C7 120.0 . . ?
C7 C6 C5 121.6(7) . . ?
F2 C7 C6 121.7(9) . . ?
F2 C7 C8 118.3(9) . . ?
C8 C7 C6 120.0 . . ?
C7 C8 H8 120.0 . . ?
C7 C8 C9 120.0 . . ?
C9 C8 H8 120.0 . . ?
F1 C9 C8 118.9(9) . . ?
F1 C9 C10 121.0(9) . . ?
C10 C9 C8 120.0 . . ?
C11 C10 H10 120.0 . . ?
C9 C10 C11 120.0 . . ?
C9 C10 H10 120.0 . . ?
Pt1 C12 K1 109.6(6) . 2_645 ?
Pt1 C12 K1A 109.6(6) . 2_645 ?
N2 C12 Pt1 177.1(13) . . ?
N2 C12 K1 73.1(10) . 2_645 ?
N2 C12 K1A 73.4(10) . 2_645 ?
K1 C12 K1A 18.8(2) 2_645 2_645 ?
Pt1 C13 K1 102.5(6) . 2_645 ?
Pt1 C13 K1A 102.8(6) . 2_645 ?
N3 C13 Pt1 177.1(16) . . ?
N3 C13 K1 75.0(11) . 2_645 ?
N3 C13 K1A 75.4(11) . 2_645 ?
N2 K1 N2 90.7(4) 2_655 3_666 ?
N2 K1 N2 109.6(5) . 3_666 ?
N2 K1 N2 159.6(5) . 2_655 ?
N2 K1 N3 85.3(4) . 2_655 ?
N2 K1 N3 96.5(4) 2_655 2_655 ?
N2 K1 N3 81.6(4) 3_666 2_655 ?
N2 K1 C12 153.9(6) . 2_655 ?
N2 K1 C12 21.9(4) 2_655 2_655 ?
N2 K1 C13 105.1(5) . 2_655 ?
N2 K1 C13 76.5(5) 2_655 2_655 ?
N2 K1 C13 79.2(4) 3_666 2_655 ?
N2 K1 K1 133.9(4) . 4_576 ?
N2 K1 K1 51.4(4) 3_666 3_666 ?
N2 K1 K1 53.2(4) . 3_665 ?
N2 K1 K1 142.0(6) 2_655 3_666 ?
N2 K1 K1 147.2(4) 3_666 3_665 ?
N2 K1 K1 58.3(4) . 3_666 ?
N2 K1 K1 42.4(3) 3_666 4_576 ?
N2 K1 K1 135.6(4) 3_666 4_575 ?
N2 K1 K1 63.2(4) 2_655 4_576 ?
N2 K1 K1 114.7(4) . 4_575 ?
N2 K1 K1 44.9(4) 2_655 4_575 ?
N2 K1 K1 108.3(5) 2_655 3_665 ?
N2 K1 O1 87.9(8) . 4_575 ?
N2 K1 O1 107.6(8) . . ?
N3 K1 C13 20.2(4) 2_655 2_655 ?
N3 K1 K1 70.1(4) 2_655 3_665 ?
N3 K1 K1 115.3(3) 2_655 4_576 ?
N3 K1 K1 78.5(4) 2_655 3_666 ?
N3 K1 K1 101.1(3) 2_655 4_575 ?
C12 K1 N2 84.4(4) 2_655 3_666 ?
C12 K1 N3 74.9(5) 2_655 2_655 ?
C12 K1 C13 54.7(5) 2_655 2_655 ?
C12 K1 K1 103.2(5) 2_655 3_665 ?
C12 K1 K1 71.2(4) 2_655 4_576 ?
C12 K1 K1 131.1(6) 2_655 3_666 ?
C12 K1 K1 54.8(4) 2_655 4_575 ?
C13 K1 K1 92.7(4) 2_655 3_666 ?
C13 K1 K1 102.9(3) 2_655 4_576 ?
C13 K1 K1 79.6(4) 2_655 3_665 ?
C13 K1 K1 88.8(4) 2_655 4_575 ?
K1 K1 K1 84.7(3) 3_666 4_576 ?
K1 K1 K1 105.2(4) 3_666 3_665 ?
K1 K1 K1 169.7(3) 4_576 3_665 ?
K1 K1 K1 68.30(16) 4_575 3_665 ?
K1 K1 K1 101.6(3) 4_575 4_576 ?
K1 K1 K1 173.0(4) 3_666 4_575 ?
O1 K1 N2 145.7(7) 4_575 3_666 ?
O1 K1 N2 73.3(7) . 3_666 ?
O1 K1 N2 75.4(7) 4_575 2_655 ?
O1 K1 N2 79.0(7) . 2_655 ?
O1 K1 N3 154.4(7) . 2_655 ?
O1 K1 N3 130.4(8) 4_575 2_655 ?
O1 K1 C12 92.2(8) 4_575 2_655 ?
O1 K1 C12 97.3(8) . 2_655 ?
O1 K1 C13 142.6(7) . 2_655 ?
O1 K1 C13 125.7(8) 4_575 2_655 ?
O1 K1 K1 40.1(7) 4_575 4_575 ?
O1 K1 K1 135.4(7) . 3_665 ?
O1 K1 K1 40.2(6) . 4_576 ?
O1 K1 K1 89.5(8) . 3_666 ?
O1 K1 K1 104.4(7) 4_575 4_576 ?
O1 K1 K1 66.7(7) 4_575 3_665 ?
O1 K1 K1 93.4(7) . 4_575 ?
O1 K1 K1 135.6(8) 4_575 3_666 ?
O1 K1 O1 73.3(7) . 4_575 ?
K1 O1 K1 99.6(10) . 4_576 ?
N2 K1A N2 159.2(5) . 2_655 ?
N2 K1A N2 109.7(5) . 3_665 ?
N2 K1A N2 91.0(5) 2_655 3_665 ?
N2 K1A N3 82.1(4) 3_665 2_655 ?
N2 K1A N3 96.3(4) 2_655 2_655 ?
N2 K1A N3 85.4(4) . 2_655 ?
N2 K1A C12 84.3(4) 3_665 2_655 ?
N2 K1A C12 154.1(6) . 2_655 ?
N2 K1A C12 21.9(4) 2_655 2_655 ?
N2 K1A C13 105.4(5) . 2_655 ?
N2 K1A C13 78.5(4) 3_665 2_655 ?
N2 K1A C13 76.5(5) 2_655 2_655 ?
N2 K1A K1A 58.1(4) . 3_665 ?
N2 K1A K1A 114.8(4) . 4_576 ?
N2 K1A K1A 63.6(4) 2_655 4_575 ?
N2 K1A K1A 107.7(6) 2_655 3_666 ?
N2 K1A K1A 42.4(3) 3_665 4_575 ?
N2 K1A K1A 135.4(4) 3_665 4_576 ?
N2 K1A K1A 142.7(6) 2_655 3_665 ?
N2 K1A K1A 53.5(4) . 3_666 ?
N2 K1A K1A 133.9(4) . 4_575 ?
N2 K1A K1A 51.6(4) 3_665 3_665 ?
N2 K1A K1A 44.4(4) 2_655 4_576 ?
N2 K1A K1A 147.4(4) 3_665 3_666 ?
N2 K1A O1A 87.9(8) . . ?
N2 K1A O1A 107.0(8) . 4_575 ?
N3 K1A C13 20.3(4) 2_655 2_655 ?
N3 K1A K1A 79.0(4) 2_655 3_665 ?
N3 K1A K1A 115.8(3) 2_655 4_575 ?
N3 K1A K1A 69.7(4) 2_655 3_666 ?
N3 K1A K1A 100.7(3) 2_655 4_576 ?
C12 K1A N3 74.8(5) 2_655 2_655 ?
C12 K1A C13 54.8(5) 2_655 2_655 ?
C12 K1A K1A 103.1(5) 2_655 3_666 ?
C12 K1A K1A 131.3(5) 2_655 3_665 ?
C12 K1A K1A 71.1(4) 2_655 4_575 ?
C12 K1A K1A 54.7(4) 2_655 4_576 ?
C13 K1A K1A 92.4(4) 2_655 3_665 ?
C13 K1A K1A 89.2(4) 2_655 4_576 ?
C13 K1A K1A 102.4(4) 2_655 4_575 ?
C13 K1A K1A 80.2(4) 2_655 3_666 ?
O1A K1A O1A 72.6(6) 4_575 . ?
K1A O1A K1A 98.8(9) 4_576 . ?

loop_
_geom_bond_atom_site_label_1
_geom_bond_atom_site_label_2
_geom_bond_distance
_geom_bond_site_symmetry_2
_geom_bond_publ_flag
Pt1 N1 2.055(7) . ?
Pt1 C11 2.045(7) . ?
Pt1 C12 2.024(17) . ?
Pt1 C13 1.995(19) . ?
F1 C9 1.305(13) . ?
F2 C7 1.352(13) . ?
N1 C1 1.3900 . ?
N1 C5 1.3900 . ?
C1 H1 0.9400 . ?
C1 C2 1.3900 . ?
C2 H2 0.9400 . ?
C2 C3 1.3900 . ?
C3 H3 0.9400 . ?
C3 C4 1.3900 . ?
C4 H4 0.9400 . ?
C4 C5 1.3900 . ?
C5 C6 1.458(11) . ?
N2 C12 1.13(2) . ?
N2 K1 3.04(2) 3_666 ?
N2 K1 2.901(16) 2_645 ?
N2 K1 2.793(15) . ?
N2 K1A 2.908(16) 2_645 ?
N2 K1A 2.789(15) . ?
N2 K1A 3.02(2) 3_665 ?
N3 C13 1.13(2) . ?
N3 K1 3.149(17) 2_645 ?
N3 K1A 3.150(17) 2_645 ?
C11 C6 1.3900 . ?
C11 C10 1.3900 . ?
C6 C7 1.3900 . ?
C7 C8 1.3900 . ?
C8 H8 0.9400 . ?
C8 C9 1.3900 . ?
C9 C10 1.3900 . ?
C10 H10 0.9400 . ?
C12 K1 3.021(16) 2_645 ?
C12 K1A 3.022(17) 2_645 ?
C13 K1 3.245(18) 2_645 ?
C13 K1A 3.239(17) 2_645 ?
K1 K1 4.300(9) 4_576 ?
K1 K1 4.300(9) 4_575 ?
K1 K1 4.94(2) 3_665 ?
K1 K1 3.37(2) 3_666 ?
K1 O1 2.82(3) 4_575 ?
K1 O1 2.81(3) . ?
K1A K1A 3.35(2) 3_665 ?
K1A K1A 4.305(10) 4_575 ?
K1A K1A 4.305(10) 4_576 ?
K1A K1A 4.95(3) 3_666 ?
K1A O1A 2.81(3) 4_575 ?
K1A O1A 2.86(3) . ?

loop_
_geom_torsion_atom_site_label_1
_geom_torsion_atom_site_label_2
_geom_torsion_atom_site_label_3
_geom_torsion_atom_site_label_4
_geom_torsion
_geom_torsion_site_symmetry_1
_geom_torsion_site_symmetry_2
_geom_torsion_site_symmetry_3
_geom_torsion_site_symmetry_4
_geom_torsion_publ_flag
Pt1 N1 C1 C2 -179.9(8) . . . . ?
Pt1 N1 C5 C4 179.9(7) . . . . ?
Pt1 N1 C5 C6 1.0(8) . . . . ?
Pt1 C11 C6 C5 0.3(9) . . . . ?
Pt1 C11 C6 C7 180.0(7) . . . . ?
Pt1 C11 C10 C9 -180.0(8) . . . . ?
F1 C9 C10 C11 179.2(14) . . . . ?
F2 C7 C8 C9 179.6(11) . . . . ?
N1 C1 C2 C3 0.0 . . . . ?
N1 C5 C6 C11 -0.8(10) . . . . ?
N1 C5 C6 C7 179.5(6) . . . . ?
C1 N1 C5 C4 0.0 . . . . ?
C1 N1 C5 C6 -178.9(10) . . . . ?
C1 C2 C3 C4 0.0 . . . . ?
C2 C3 C4 C5 0.0 . . . . ?
C3 C4 C5 N1 0.0 . . . . ?
C3 C4 C5 C6 178.7(12) . . . . ?
C4 C5 C6 C11 -179.6(7) . . . . ?
C4 C5 C6 C7 0.7(13) . . . . ?
C5 N1 C1 C2 0.0 . . . . ?
C5 C6 C7 F2 0.1(13) . . . . ?
C5 C6 C7 C8 179.7(11) . . . . ?
C11 C6 C7 F2 -179.6(12) . . . . ?
C11 C6 C7 C8 0.0 . . . . ?
C6 C11 C10 C9 0.0 . . . . ?
C6 C7 C8 C9 0.0 . . . . ?
C7 C8 C9 F1 -179.2(14) . . . . ?
C7 C8 C9 C10 0.0 . . . . ?
C8 C9 C10 C11 0.0 . . . . ?
C10 C11 C6 C5 -179.7(10) . . . . ?
C10 C11 C6 C7 0.0 . . . . ?
K1 N2 C12 K1 -91.2(6) 3_666 . . 2_645 ?
K1 N2 C12 K1 -172(2) . . . 2_645 ?
K1A N2 C12 K1A 174(2) . . . 2_645 ?
K1A N2 C12 K1A 91.5(7) 3_665 . . 2_645 ?

loop_
_exptl_oxdiff_crystal_face_indexfrac_h
_exptl_oxdiff_crystal_face_indexfrac_k
_exptl_oxdiff_crystal_face_indexfrac_l
_exptl_oxdiff_crystal_face_x
_exptl_oxdiff_crystal_face_y
_exptl_oxdiff_crystal_face_z
12.7156 -0.8002 0.0451 0.2336 0.9723 -0.0090
0.5084 6.6376 -0.0781 -0.8361 0.1095 -0.5376
-12.6801 0.8622 -0.1112 -0.2336 -0.9723 -0.0090
12.6801 -0.8622 0.1112 0.2336 0.9723 0.0090
-1.8629 -3.4604 3.6797 0.0024 0.0087 1.0000
-0.2932 -6.6107 -0.4089 0.8906 -0.1179 0.4392
0.4887 6.6387 -0.0001 -0.8453 0.1121 -0.5224
12.5801 0.3853 0.5163 0.0263 0.9996 -0.0090
-12.5801 -0.3853 -0.5163 -0.0263 -0.9996 0.0090
